data_7216594
loop_
_publ_author_name
'Suksangpanya, Unchulee'
'Blake, Alexander J.'
'Hubberstey, Peter'
'Wilson, Claire'

_publ_section_title
;
 Generation and structural characterisation of a
 difluorodimethoxyborate-mediated hydrogen-bonded supramolecular synthon
;
_journal_issue 108
_journal_name_full CrystEngComm
_journal_page_first 638
_journal_paper_doi 10.1039/b210393c
_journal_volume 4
_journal_year 2002
_chemical_formula_moiety (C8H18N8O2)(BF4)2
_chemical_formula_sum 'C8 H18 B2 Cu F8 N8 O2'
_chemical_formula_weight 495.46
_chemical_melting_point 'not mewasured'
_chemical_name_common '[CuL2m](BF4)2'
_chemical_name_systematic
; 
1,2-Bis(amidino-O-methylurea)ethanecopper(II) tetrafluoroborate 
;
_space_group_IT_number 14
_symmetry_cell_setting monoclinic
_symmetry_space_group_name_Hall '-P 2ybc'
_symmetry_space_group_name_H-M 'P 1 21/c 1'
_atom_sites_solution_hydrogens geom
_atom_sites_solution_primary direct
_atom_sites_solution_secondary difmap
_audit_creation_method SHELXL-97
_cell_angle_alpha 90.00
_cell_angle_beta 94.78(3)
_cell_angle_gamma 90.00
_cell_formula_units_Z 4
_cell_length_a 14.907(3)
_cell_length_b 11.442(2)
_cell_length_c 10.488(2)
_cell_measurement_reflns_used 4307
_cell_measurement_temperature 150(2)
_cell_measurement_theta_max 28.18
_cell_measurement_theta_min 2.25
_cell_volume 1782.7(6)
_computing_cell_refinement 'Bruker SAINT'
_computing_data_collection 'Bruker SMART'
_computing_data_reduction 'Bruker SHELXTL'
_computing_molecular_graphics 'CAMERON (Watkin et al, 1993)'
_computing_structure_refinement 'SHELXL-97 (Sheldrick, 1997)'
_computing_structure_solution 'SIR92 (Altomare et al, 1993)'
_diffrn_ambient_temperature 150(2)
_diffrn_measured_fraction_theta_full 0.994
_diffrn_measured_fraction_theta_max 0.919
_diffrn_measurement_device_type 'Bruker SMART CCD area detector'
_diffrn_measurement_method Omega
_diffrn_radiation_monochromator graphite
_diffrn_radiation_source 'fine-focus sealed tube'
_diffrn_radiation_type MoK\a
_diffrn_radiation_wavelength 0.71073
_diffrn_reflns_av_R_equivalents 0.061
_diffrn_reflns_av_sigmaI/netI 0.0240
_diffrn_reflns_limit_h_max 20
_diffrn_reflns_limit_h_min -19
_diffrn_reflns_limit_k_max 14
_diffrn_reflns_limit_k_min -15
_diffrn_reflns_limit_l_max 13
_diffrn_reflns_limit_l_min -14
_diffrn_reflns_number 18442
_diffrn_reflns_theta_full 27.50
_diffrn_reflns_theta_max 28.87
_diffrn_reflns_theta_min 1.37
_diffrn_standards_decay_% None
_exptl_absorpt_coefficient_mu 1.331
_exptl_absorpt_correction_T_max 0.856
_exptl_absorpt_correction_T_min 0.478
_exptl_absorpt_correction_type multi-scan
_exptl_crystal_colour Red-brown
_exptl_crystal_density_diffrn 1.846
_exptl_crystal_density_meas ?
_exptl_crystal_density_method 'not measured'
_exptl_crystal_description Block
_exptl_crystal_F_000 996
_exptl_crystal_size_max 0.22
_exptl_crystal_size_mid 0.20
_exptl_crystal_size_min 0.12
_refine_diff_density_max 1.028
_refine_diff_density_min -1.021
_refine_diff_density_rms 0.113
_refine_ls_extinction_method none
_refine_ls_goodness_of_fit_ref 1.070
_refine_ls_hydrogen_treatment mixed
_refine_ls_matrix_type full
_refine_ls_number_parameters 262
_refine_ls_number_reflns 4304
_refine_ls_number_restraints 0
_refine_ls_restrained_S_all 1.070
_refine_ls_R_factor_all 0.0575
_refine_ls_R_factor_gt 0.0477
_refine_ls_shift/su_max 0.001
_refine_ls_shift/su_mean 0.000
_refine_ls_structure_factor_coef Fsqd
_refine_ls_weighting_details 'calc w=1/[\s^2^(Fo^2^)+(0.0999P)^2^+0.1188P] where P=(Fo^2^+2Fc^2^)/3'
_refine_ls_weighting_scheme calc
_refine_ls_wR_factor_gt 0.1331
_refine_ls_wR_factor_ref 0.1398
_reflns_number_gt 3538
_reflns_number_total 4523
_reflns_threshold_expression >2sigma(I)
_cod_data_source_file b210393c.txt
_cod_data_source_block CUMEBF
_cod_depositor_comments
;
The following automatic conversions were performed:

'_symmetry_cell_setting' value 'Monoclinic' changed to 'monoclinic'
according to
/usr/data/users/saulius/automatic-downloads/retrospective/RSC/lib/dictionaries/cif_core.dic
dictionary named 'cif_core.dic' version 2.4.2 from
2011-04-26.

'_exptl_absorpt_correction_type' value 'Multi-scan'
changed to 'multi-scan' according to
/usr/data/users/saulius/automatic-downloads/retrospective/RSC/lib/dictionaries/cif_core.dic
dictionary named 'cif_core.dic' version 2.4.2 from 2011-04-26.

Automatic conversion script
Id: cif_fix_values 2281 2013-09-26 08:29:07Z andrius 

The following automatic conversions were performed:

'_exptl_crystal_density_meas' value 'not measured' was changed to '?'
- the value is perceived as not measured.

Automatic conversion script
Id: cif_fix_values 3008 2015-01-20 13:52:24Z robertas 
;
_cod_original_sg_symbol_H-M P2(1)/c
_cod_database_code 7216594

loop_
_symmetry_equiv_pos_as_xyz
'x, y, z'
'-x, y+1/2, -z+1/2'
'-x, -y, -z'
'x, -y-1/2, z-1/2'

loop_
_atom_site_label
_atom_site_type_symbol
_atom_site_fract_x
_atom_site_fract_y
_atom_site_fract_z
_atom_site_U_iso_or_equiv
_atom_site_adp_type
_atom_site_occupancy
_atom_site_symmetry_multiplicity
_atom_site_calc_flag
_atom_site_refinement_flags
Cu1 Cu 0.25935(2) 0.83238(2) 0.34381(3) 0.02172(13) Uani 1 1 d .
C101 C 0.1941(2) 1.0436(2) 0.4501(3) 0.0316(6) Uani 1 1 d .
H10A H 0.1931 1.0831 0.5339 0.038 Uiso 1 1 calc R
H10B H 0.1396 1.0674 0.3958 0.038 Uiso 1 1 calc R
N102 N 0.19417(15) 0.91591(18) 0.4681(2) 0.0255(5) Uani 1 1 d .
C103 C 0.13914(17) 0.8730(2) 0.5455(2) 0.0246(5) Uani 1 1 d .
N104 N 0.13159(15) 0.75401(19) 0.5635(2) 0.0257(5) Uani 1 1 d .
H104 H 0.1030 0.7318 0.6295 0.031 Uiso 1 1 calc R
C105 C 0.16337(18) 0.6666(2) 0.4906(3) 0.0238(5) Uani 1 1 d .
N106 N 0.21306(16) 0.68327(18) 0.3992(2) 0.0260(5) Uani 1 1 d .
H106 H 0.2280 0.6209 0.3567 0.031 Uiso 1 1 calc R
N131 N 0.08767(16) 0.9380(2) 0.6170(2) 0.0315(5) Uani 1 1 d .
H13A H 0.0900 1.0147 0.6131 0.038 Uiso 1 1 calc R
H13B H 0.0516 0.9039 0.6679 0.038 Uiso 1 1 calc R
O151 O 0.13467(13) 0.56523(16) 0.53328(18) 0.0305(4) Uani 1 1 d .
C152 C 0.1491(2) 0.4614(2) 0.4588(3) 0.0364(7) Uani 1 1 d .
H15A H 0.1232 0.3936 0.4995 0.055 Uiso 1 1 calc R
H15B H 0.2138 0.4493 0.4543 0.055 Uiso 1 1 calc R
H15C H 0.1200 0.4711 0.3722 0.055 Uiso 1 1 calc R
C201 C 0.27707(19) 1.0794(2) 0.3873(3) 0.0294(6) Uani 1 1 d .
H20A H 0.2664 1.1548 0.3423 0.035 Uiso 1 1 calc R
H20B H 0.3282 1.0895 0.4529 0.035 Uiso 1 1 calc R
N202 N 0.29886(15) 0.98740(19) 0.2945(2) 0.0258(5) Uani 1 1 d .
C203 C 0.34348(18) 1.0156(2) 0.1996(2) 0.0252(5) Uani 1 1 d .
N204 N 0.37049(16) 0.93156(19) 0.1160(2) 0.0268(5) Uani 1 1 d .
H204 H 0.3864 0.9566 0.0418 0.032 Uiso 1 1 calc R
C205 C 0.37497(18) 0.8137(2) 0.1367(2) 0.0248(5) Uani 1 1 d .
N206 N 0.33657(15) 0.76080(19) 0.2244(2) 0.0258(5) Uani 1 1 d .
H206 H 0.3458 0.6850 0.2317 0.031 Uiso 1 1 calc R
N231 N 0.36900(18) 1.1251(2) 0.1707(2) 0.0356(6) Uani 1 1 d .
H23A H 0.3550 1.1843 0.2189 0.043 Uiso 1 1 calc R
H23B H 0.3996 1.1373 0.1037 0.043 Uiso 1 1 calc R
O251 O 0.42460(13) 0.76625(17) 0.05038(18) 0.0312(4) Uani 1 1 d .
C252 C 0.4454(2) 0.6433(2) 0.0626(3) 0.0328(6) Uani 1 1 d .
H25A H 0.4820 0.6195 -0.0063 0.049 Uiso 1 1 calc R
H25B H 0.3893 0.5981 0.0569 0.049 Uiso 1 1 calc R
H25C H 0.4788 0.6288 0.1455 0.049 Uiso 1 1 calc R
B1 B 0.0515(2) 1.2580(3) 0.1967(3) 0.0317(7) Uani 1 1 d .
B2 B 0.6128(2) 0.5696(3) -0.2966(3) 0.0302(6) Uani 1 1 d .
F1 F 0.13771(16) 1.2656(2) 0.2483(3) 0.0712(7) Uani 1 1 d .
F2 F 0.04727(15) 1.30746(18) 0.07629(19) 0.0505(5) Uani 1 1 d .
F3 F -0.00618(19) 1.32077(18) 0.2687(3) 0.0691(8) Uani 1 1 d .
F4 F 0.02166(15) 1.14302(16) 0.1870(2) 0.0516(5) Uani 1 1 d .
F5 F 0.56316(14) 0.60750(18) -0.20001(17) 0.0490(5) Uani 1 1 d .
F6 F 0.55955(13) 0.49643(18) -0.37899(19) 0.0481(5) Uani 1 1 d .
F7 F 0.68631(13) 0.50326(16) -0.24762(17) 0.0428(4) Uani 1 1 d .
F8 F 0.64086(16) 0.66285(16) -0.3660(2) 0.0555(6) Uani 1 1 d .

loop_
_atom_site_aniso_label
_atom_site_aniso_U_11
_atom_site_aniso_U_22
_atom_site_aniso_U_33
_atom_site_aniso_U_23
_atom_site_aniso_U_13
_atom_site_aniso_U_12
Cu1 0.0227(2) 0.01743(18) 0.02618(19) 0.00094(11) 0.00889(12) -0.00070(11)
C101 0.0347(15) 0.0195(12) 0.0429(15) -0.0010(11) 0.0166(12) 0.0023(11)
N102 0.0289(11) 0.0175(10) 0.0316(11) 0.0005(8) 0.0108(9) 0.0000(8)
C103 0.0228(12) 0.0223(12) 0.0293(12) -0.0016(10) 0.0068(10) 0.0000(10)
N104 0.0274(11) 0.0220(11) 0.0295(10) 0.0016(9) 0.0123(9) -0.0023(9)
C105 0.0245(13) 0.0188(11) 0.0284(12) 0.0023(9) 0.0044(10) -0.0013(9)
N106 0.0285(12) 0.0185(10) 0.0326(11) -0.0011(8) 0.0126(9) -0.0017(8)
N131 0.0340(13) 0.0232(11) 0.0399(12) -0.0028(9) 0.0187(10) -0.0034(9)
O151 0.0368(11) 0.0201(9) 0.0368(10) 0.0031(7) 0.0155(8) -0.0034(8)
C152 0.0494(18) 0.0205(12) 0.0416(16) -0.0025(11) 0.0170(13) -0.0053(12)
C201 0.0335(14) 0.0196(12) 0.0368(13) -0.0009(11) 0.0138(11) -0.0013(10)
N202 0.0269(11) 0.0198(10) 0.0318(11) 0.0023(9) 0.0099(9) 0.0006(8)
C203 0.0236(12) 0.0226(12) 0.0297(12) 0.0027(10) 0.0033(10) -0.0015(10)
N204 0.0317(12) 0.0235(11) 0.0266(10) 0.0017(9) 0.0113(9) -0.0022(9)
C205 0.0237(13) 0.0246(12) 0.0266(12) -0.0013(10) 0.0050(10) -0.0009(10)
N206 0.0294(11) 0.0188(10) 0.0306(11) 0.0011(8) 0.0112(9) 0.0003(8)
N231 0.0476(15) 0.0234(12) 0.0387(13) 0.0031(10) 0.0201(11) -0.0051(10)
O251 0.0356(11) 0.0258(9) 0.0347(10) 0.0010(8) 0.0180(8) 0.0018(8)
C252 0.0356(15) 0.0261(13) 0.0385(14) -0.0015(11) 0.0135(12) 0.0049(11)
B1 0.0377(17) 0.0219(14) 0.0373(16) 0.0018(12) 0.0133(13) -0.0053(12)
B2 0.0350(16) 0.0228(14) 0.0341(15) -0.0026(12) 0.0103(12) 0.0004(12)
F1 0.0490(13) 0.0591(14) 0.1011(18) 0.0141(13) -0.0206(13) -0.0025(11)
F2 0.0582(13) 0.0475(11) 0.0460(11) 0.0148(9) 0.0052(9) -0.0133(10)
F3 0.0835(18) 0.0430(12) 0.0901(17) -0.0193(11) 0.0623(14) -0.0173(11)
F4 0.0691(14) 0.0241(8) 0.0664(13) -0.0051(9) 0.0352(11) -0.0139(9)
F5 0.0651(13) 0.0461(11) 0.0388(9) -0.0105(9) 0.0220(9) 0.0141(10)
F6 0.0382(10) 0.0564(12) 0.0516(11) -0.0248(9) 0.0141(8) -0.0057(9)
F7 0.0426(11) 0.0363(10) 0.0503(10) 0.0053(8) 0.0084(8) 0.0088(8)
F8 0.0567(14) 0.0350(11) 0.0781(15) 0.0181(10) 0.0264(11) 0.0010(9)

loop_
_atom_type_symbol
_atom_type_description
_atom_type_scat_dispersion_real
_atom_type_scat_dispersion_imag
_atom_type_scat_source
C C 0.0033 0.0016 'International Tables Vol C Tables 4.2.6.8 and 6.1.1.4'
H H 0.0000 0.0000 'International Tables Vol C Tables 4.2.6.8 and 6.1.1.4'
B B 0.0013 0.0007 'International Tables Vol C Tables 4.2.6.8 and 6.1.1.4'
N N 0.0061 0.0033 'International Tables Vol C Tables 4.2.6.8 and 6.1.1.4'
O O 0.0106 0.0060 'International Tables Vol C Tables 4.2.6.8 and 6.1.1.4'
F F 0.0171 0.0103 'International Tables Vol C Tables 4.2.6.8 and 6.1.1.4'
Cu Cu 0.3201 1.2651 'International Tables Vol C Tables 4.2.6.8 and 6.1.1.4'

loop_
_geom_angle_atom_site_label_1
_geom_angle_atom_site_label_2
_geom_angle_atom_site_label_3
_geom_angle
_geom_angle_publ_flag
N102 Cu1 N106 91.22(9) y
N102 Cu1 N206 173.29(9) y
N106 Cu1 N206 93.81(9) y
N102 Cu1 N202 84.80(9) y
N106 Cu1 N202 175.85(9) y
N206 Cu1 N202 90.25(9) y
N102 C101 C201 109.5(2) ?
N102 C101 H10A 109.8 ?
C201 C101 H10A 109.8 ?
N102 C101 H10B 109.8 ?
C201 C101 H10B 109.8 ?
H10A C101 H10B 108.2 ?
C103 N102 C101 117.5(2) ?
C103 N102 Cu1 127.72(18) ?
C101 N102 Cu1 113.39(16) ?
N102 C103 N131 124.1(2) ?
N102 C103 N104 121.4(2) ?
N131 C103 N104 114.4(2) ?
C105 N104 C103 127.5(2) ?
C105 N104 H104 116.2 ?
C103 N104 H104 116.2 ?
N106 C105 O151 127.5(2) ?
N106 C105 N104 124.2(2) ?
O151 C105 N104 108.3(2) ?
C105 N106 Cu1 126.74(18) ?
C105 N106 H106 116.6 ?
Cu1 N106 H106 116.6 ?
C103 N131 H13A 120.0 ?
C103 N131 H13B 120.0 ?
H13A N131 H13B 120.0 ?
C105 O151 C152 118.0(2) ?
O151 C152 H15A 109.5 ?
O151 C152 H15B 109.5 ?
H15A C152 H15B 109.5 ?
O151 C152 H15C 109.5 ?
H15A C152 H15C 109.5 ?
H15B C152 H15C 109.5 ?
N202 C201 C101 109.0(2) ?
N202 C201 H20A 109.9 ?
C101 C201 H20A 109.9 ?
N202 C201 H20B 109.9 ?
C101 C201 H20B 109.9 ?
H20A C201 H20B 108.3 ?
C203 N202 C201 119.0(2) ?
C203 N202 Cu1 128.40(19) ?
C201 N202 Cu1 112.50(16) ?
N202 C203 N231 125.5(2) ?
N202 C203 N204 120.9(2) ?
N231 C203 N204 113.6(2) ?
C205 N204 C203 126.7(2) ?
C205 N204 H204 116.6 ?
C203 N204 H204 116.6 ?
N206 C205 O251 127.2(2) ?
N206 C205 N204 124.3(2) ?
O251 C205 N204 108.4(2) ?
C205 N206 Cu1 126.02(19) ?
C205 N206 H206 117.0 ?
Cu1 N206 H206 117.0 ?
C203 N231 H23A 120.0 ?
C203 N231 H23B 120.0 ?
H23A N231 H23B 120.0 ?
C205 O251 C252 117.6(2) ?
O251 C252 H25A 109.5 ?
O251 C252 H25B 109.5 ?
H25A C252 H25B 109.5 ?
O251 C252 H25C 109.5 ?
H25A C252 H25C 109.5 ?
H25B C252 H25C 109.5 ?
F1 B1 F2 108.0(3) ?
F1 B1 F4 112.2(3) ?
F2 B1 F4 109.3(3) ?
F1 B1 F3 111.0(3) ?
F2 B1 F3 107.5(3) ?
F4 B1 F3 108.7(2) ?
F5 B2 F8 110.6(2) ?
F5 B2 F7 110.8(2) ?
F8 B2 F7 110.6(3) ?
F5 B2 F6 109.4(3) ?
F8 B2 F6 108.6(3) ?
F7 B2 F6 106.8(2) ?

loop_
_geom_bond_atom_site_label_1
_geom_bond_atom_site_label_2
_geom_bond_distance
_geom_bond_publ_flag
Cu1 N102 1.941(2) y
Cu1 N106 1.947(2) y
Cu1 N206 1.951(2) y
Cu1 N202 1.952(2) y
C101 N102 1.473(3) ?
C101 C201 1.505(4) ?
C101 H10A 0.9900 ?
C101 H10B 0.9900 ?
N102 C103 1.298(3) ?
C103 N131 1.342(3) ?
C103 N104 1.381(3) ?
N104 C105 1.367(3) ?
N104 H104 0.8800 ?
C105 N106 1.274(3) ?
C105 O151 1.327(3) ?
N106 H106 0.8800 ?
N131 H13A 0.8800 ?
N131 H13B 0.8800 ?
O151 C152 1.447(3) ?
C152 H15A 0.9800 ?
C152 H15B 0.9800 ?
C152 H15C 0.9800 ?
C201 N202 1.488(3) ?
C201 H20A 0.9900 ?
C201 H20B 0.9900 ?
N202 C203 1.284(3) ?
C203 N231 1.351(3) ?
C203 N204 1.384(3) ?
N204 C205 1.367(3) ?
N204 H204 0.8800 ?
C205 N206 1.275(3) ?
C205 O251 1.332(3) ?
N206 H206 0.8800 ?
N231 H23A 0.8800 ?
N231 H23B 0.8800 ?
O251 C252 1.444(3) ?
C252 H25A 0.9800 ?
C252 H25B 0.9800 ?
C252 H25C 0.9800 ?
B1 F1 1.355(4) ?
B1 F2 1.381(4) ?
B1 F4 1.390(3) ?
B1 F3 1.391(4) ?
B2 F5 1.374(3) ?
B2 F8 1.376(4) ?
B2 F7 1.396(4) ?
B2 F6 1.401(4) ?
